data_1513877
loop_
_publ_author_name
'Pedersen, Kasper S.'
'Ungur, Liviu'
'Sigrist, Marc'
'Sundt, Alexander'
'Schau-Magnussen, Magnus'
'Vieru, Veacheslav'
'Mutka, Hannu'
'Rols, Stephane'
'Weihe, H\/ogni'
'Waldmann, Oliver'
'Chibotaru, Liviu F.'
'Bendix, Jesper'
'Dreiser, Jan'

_publ_section_title
;
 Modifying the properties of 4f single-ion magnets by peripheral ligand
 functionalisation
;
_journal_issue 4
_journal_name_full 'Chemical Science'
_journal_page_first 1650
_journal_paper_doi 10.1039/c3sc53044b
_journal_volume 5
_journal_year 2014
_chemical_formula_moiety 'C30 H30 Er1 I3 N4 O3'
_chemical_formula_sum 'C30 H30 Er I3 N4 O3'
_chemical_formula_weight 1042.57
_space_group_crystal_system trigonal
_space_group_IT_number 147
_space_group_name_Hall '-P 3'
_space_group_name_H-M_alt 'P -3'
_symmetry_space_group_name_Hall '-P 3'
_symmetry_space_group_name_H-M 'P -3'
_audit_creation_date 2013-09-04
_audit_creation_method
;
  Olex2 1.2
  (compiled 2013.04.25 svn.r2679, GUI svn.r4466)
;
_cell_angle_alpha 90
_cell_angle_beta 90
_cell_angle_gamma 120
_cell_formula_units_Z 2
_cell_length_a 13.0245
_cell_length_b 13.0245
_cell_length_c 11.15(8)
_cell_measurement_temperature 122(1)
_cell_volume 1638(12)
_computing_molecular_graphics
;
O. V. Dolomanov, L. J. Bourhis, R. J. Gildea, J. A. K. Howard and H. Puschmann,
OLEX2: a complete structure solution, refinement and analysis program.
J. Appl. Cryst. (2009). 42, 339-341.
;
_computing_publication_material
;
O. V. Dolomanov, L. J. Bourhis, R. J. Gildea, J. A. K. Howard and H. Puschmann,
OLEX2: a complete structure solution, refinement and analysis program.
J. Appl. Cryst. (2009). 42, 339-341.
;
_computing_structure_refinement
;
olex2.refine (L.J. Bourhis, O.V. Dolomanov, R.J. Gildea, J.A.K. Howard,
H. Puschmann, in preparation, 2011)
;
_diffrn_ambient_temperature 122(1)
_diffrn_measured_fraction_theta_full 0.9980
_diffrn_measured_fraction_theta_max 0.9980
_diffrn_radiation_wavelength 0.71073
_diffrn_reflns_av_R_equivalents 0.2957
_diffrn_reflns_av_unetI/netI 0.0762
_diffrn_reflns_limit_h_max 16
_diffrn_reflns_limit_h_min -16
_diffrn_reflns_limit_k_max 17
_diffrn_reflns_limit_k_min -17
_diffrn_reflns_limit_l_max 14
_diffrn_reflns_limit_l_min -14
_diffrn_reflns_number 60430
_diffrn_reflns_theta_full 27.4973
_diffrn_reflns_theta_max 27.50
_diffrn_reflns_theta_min 1.83
_exptl_absorpt_coefficient_mu 5.423
_exptl_crystal_density_diffrn 2.1131
_exptl_crystal_F_000 975.0099
_refine_diff_density_max 2.3591
_refine_diff_density_min -1.9402
_refine_diff_density_rms 0.4348
_refine_ls_d_res_high 0.7697
_refine_ls_d_res_low 11.1528
_refine_ls_goodness_of_fit_ref 1.1027
_refine_ls_hydrogen_treatment mixed
_refine_ls_matrix_type full
_refine_ls_number_constraints 16
_refine_ls_number_parameters 123
_refine_ls_number_reflns 2519
_refine_ls_number_restraints 0
_refine_ls_restrained_S_all 1.1027
_refine_ls_R_factor_all 0.0959
_refine_ls_R_factor_gt 0.0653
_refine_ls_shift/su_max 0.0007
_refine_ls_shift/su_mean 0.0002
_refine_ls_structure_factor_coef Fsqd
_refine_ls_weighting_details 'w=1/[\s^2^(Fo^2^)+(0.0672P)^2^+26.6056P] where P=(Fo^2^+2Fc^2^)/3'
_refine_ls_weighting_scheme calc
_refine_ls_wR_factor_ref 0.1764
_reflns_Friedel_coverage 0.0
_reflns_limit_h_max 14
_reflns_limit_h_min 0
_reflns_limit_k_max 14
_reflns_limit_k_min 0
_reflns_limit_l_max 14
_reflns_limit_l_min -14
_reflns_number_gt 1881
_reflns_number_total 2519
_reflns_threshold_expression I>=2u(I)
_cod_data_source_file c3sc53044b.txt
_cod_data_source_block kcd957
_cod_database_code 1513877
_olex2_refinement_description
;
1. Fixed Uiso
 At 1.2 times of:
  All C(H) groups, All C(H,H) groups, All C(H,H,H) groups
2. Others
 Fixed U12: Er1(0) N1(0)
 Fixed U13: Er1(0) N1(0)
 Fixed U22: Er1(0.025179) N1(0.016955)
 Fixed U23: Er1(-0) N1(-0)
 Fixed X: Er1(0.333333) N1(0.333333) C8(0.200604)
 Fixed Y: Er1(0.666667) N1(0.666667) C8(0.380413)
3.a Secondary CH2 refined with riding coordinates:
 C1(H1a,H1b), C2(H2a,H2b)
3.b Me refined with riding coordinates:
 C10(H10a,H10b,H10c)
3.c Aromatic/amide H refined with riding coordinates:
 C3(H3), C5(H5), C7(H7)
;

loop_
_space_group_symop_id
_space_group_symop_operation_xyz
1 x,y,z
2 -y,x-y,z
3 -x+y,-x,z
4 -x,-y,-z
5 y,-x+y,-z
6 x-y,x,-z

loop_
_atom_site_label
_atom_site_type_symbol
_atom_site_fract_x
_atom_site_fract_y
_atom_site_fract_z
_atom_site_U_iso_or_equiv
_atom_site_adp_type
_atom_site_occupancy
_atom_site_refinement_flags_posn
_atom_site_refinement_flags_adp
Er1 Er 0.333333 0.666667 0.02183(7) 0.0258(3) Uani 1.000000 S T
N1 N 0.333333 0.666667 -0.2176(15) 0.026(3) Uani 1.000000 S T
N2 N 0.3537(9) 0.5027(9) -0.0623(8) 0.031(2) Uani 1.000000 . .
O1 O 0.2258(7) 0.5140(7) 0.1363(7) 0.0321(18) Uani 1.000000 . .
I1 I 0.14309(7) 0.47098(7) 0.40908(7) 0.0362(3) Uani 1.000000 . .
C1 C 0.3300(11) 0.5563(12) -0.2630(10) 0.036(3) Uani 1.000000 . .
H1a H 0.2472(11) 0.4897(12) -0.2626(10) 0.043(3) Uiso 1.000000 R .
H1b H 0.3594(11) 0.5689(12) -0.3466(10) 0.043(3) Uiso 1.000000 R .
C2 C 0.4057(11) 0.5257(11) -0.1852(11) 0.038(3) Uani 1.000000 . .
H2a H 0.4885(11) 0.5922(11) -0.1837(11) 0.046(3) Uiso 1.000000 R .
H2b H 0.4054(11) 0.4544(11) -0.2165(11) 0.046(3) Uiso 1.000000 R .
C3 C 0.3265(11) 0.4017(11) -0.0143(11) 0.037(3) Uani 1.000000 . .
H3 H 0.3403(11) 0.3487(11) -0.0609(11) 0.044(3) Uiso 1.000000 R .
C4 C 0.2769(10) 0.3625(10) 0.1046(10) 0.028(2) Uani 1.000000 . .
C5 C 0.2717(12) 0.2577(11) 0.1490(12) 0.039(3) Uani 1.000000 . .
H5 H 0.2957(12) 0.2150(11) 0.0980(12) 0.047(4) Uiso 1.000000 R .
C6 C 0.2345(11) 0.2169(11) 0.2598(12) 0.038(3) Uani 1.000000 . .
C7 C 0.2023(11) 0.2796(10) 0.3370(11) 0.034(3) Uani 1.000000 . .
H7 H 0.1813(11) 0.2540(10) 0.4176(11) 0.041(3) Uiso 1.000000 R .
C8 C 0.2006(11) 0.3804(10) 0.2962(11) 0.032(3) Uani 1.000000 . .
C9 C 0.2347(10) 0.4242(9) 0.1773(10) 0.030(2) Uani 1.000000 . .
C10 C 0.2285(13) 0.1055(12) 0.3100(13) 0.047(3) Uani 1.000000 . .
H10a H 0.1987(13) 0.0928(12) 0.3925(13) 0.057(4) Uiso 1.000000 R .
H10b H 0.1750(13) 0.0372(12) 0.2605(13) 0.057(4) Uiso 1.000000 R .
H10c H 0.3079(13) 0.1147(12) 0.3092(13) 0.057(4) Uiso 1.000000 R .

loop_
_atom_site_aniso_label
_atom_site_aniso_U_11
_atom_site_aniso_U_22
_atom_site_aniso_U_33
_atom_site_aniso_U_12
_atom_site_aniso_U_13
_atom_site_aniso_U_23
Er1 0.0252(3) 0.0252(3) 0.0271(5) 0.01259(16) -0.000000 0.000000
N1 0.017(5) 0.017(5) 0.044(9) 0.008(2) -0.000000 0.000000
N2 0.031(5) 0.034(5) 0.022(4) 0.012(4) -0.005(4) -0.002(4)
O1 0.036(4) 0.030(4) 0.031(4) 0.017(4) 0.010(3) 0.009(3)
I1 0.0363(5) 0.0366(5) 0.0322(4) 0.0155(4) -0.0011(3) -0.0014(3)
C1 0.036(7) 0.042(7) 0.030(6) 0.019(6) -0.002(5) -0.006(5)
C2 0.032(7) 0.033(7) 0.039(7) 0.008(5) 0.001(5) -0.004(5)
C3 0.036(7) 0.036(7) 0.040(7) 0.019(6) -0.008(5) -0.008(5)
C4 0.021(5) 0.024(5) 0.034(6) 0.008(5) -0.006(4) 0.002(4)
C5 0.043(7) 0.033(7) 0.050(8) 0.025(6) -0.003(6) -0.004(6)
C6 0.035(7) 0.029(6) 0.048(7) 0.016(6) 0.000(6) 0.014(5)
C7 0.034(6) 0.029(6) 0.032(6) 0.011(5) 0.005(5) 0.006(5)
C8 0.032(6) 0.022(5) 0.039(6) 0.010(5) -0.002(5) -0.008(5)
C9 0.029(6) 0.018(5) 0.040(6) 0.009(5) -0.007(5) 0.001(5)
C10 0.054(9) 0.041(8) 0.056(8) 0.030(7) 0.001(7) 0.014(6)

loop_
_atom_type_symbol
_atom_type_scat_dispersion_real
_atom_type_scat_dispersion_imag
_atom_type_scat_source
_atom_type_scat_dispersion_source
C 0.00330 0.00160 'International Tables Volume C Table 6.1.1.4 (pp. 500-502)' custom
I -0.47420 1.81190 'International Tables Volume C Table 6.1.1.4 (pp. 500-502)' custom
H 0.00000 0.00000 'International Tables Volume C Table 6.1.1.4 (pp. 500-502)' custom
O 0.01060 0.00600 'International Tables Volume C Table 6.1.1.4 (pp. 500-502)' custom
N 0.00610 0.00330 'International Tables Volume C Table 6.1.1.4 (pp. 500-502)' custom
Er -0.25860 4.95760 'International Tables Volume C Table 6.1.1.4 (pp. 500-502)' custom

loop_
_geom_angle_atom_site_label_1
_geom_angle_atom_site_label_2
_geom_angle_atom_site_label_3
_geom_angle
_geom_angle_site_symmetry_1
_geom_angle_site_symmetry_3
N2 Er1 N1 67.6(2) . .
N2 Er1 N1 67.6(2) 2_665 .
N2 Er1 N1 67.6(2) 3_565 .
N2 Er1 N2 106.4(2) 2_665 .
N2 Er1 N2 106.4(2) 3_565 .
N2 Er1 N2 106.4(2) 3_565 2_665
O1 Er1 N1 125.8(2) . .
O1 Er1 N1 125.8(2) 3_565 .
O1 Er1 N1 125.8(2) 2_665 .
O1 Er1 N2 74.4(3) . .
O1 Er1 N2 163.5(3) . 2_665
O1 Er1 N2 88.7(3) 2_665 .
O1 Er1 N2 74.4(3) 2_665 2_665
O1 Er1 N2 88.7(3) . 3_565
O1 Er1 N2 163.5(3) 2_665 3_565
O1 Er1 N2 74.4(3) 3_565 3_565
O1 Er1 N2 88.7(3) 3_565 2_665
O1 Er1 N2 163.5(3) 3_565 .
O1 Er1 O1 89.2(3) 2_665 .
O1 Er1 O1 89.2(3) 3_565 .
O1 Er1 O1 89.2(3) 3_565 2_665
C1 N1 Er1 109.7(8) 2_665 .
C1 N1 Er1 109.7(8) . .
C1 N1 Er1 109.7(8) 3_565 .
C1 N1 C1 109.3(8) . 2_665
C1 N1 C1 109.3(8) 3_565 2_665
C1 N1 C1 109.3(8) 3_565 .
C2 N2 Er1 114.2(7) . 3_565
C3 N2 Er1 129.0(8) . 3_565
C3 N2 C2 116.7(10) . .
C9 O1 Er1 135.5(7) . .
H1a C1 N1 109.6(5) . 3_565
H1b C1 N1 109.6(7) . 3_565
H1b C1 H1a 108.11414630(2) . .
C2 C1 N1 110.4(10) . 3_565
C2 C1 H1a 109.6(7) . .
C2 C1 H1b 109.6(7) . .
C1 C2 N2 106.9(10) . .
H2a C2 N2 110.4(6) . .
H2a C2 C1 110.4(7) . .
H2b C2 N2 110.4(6) . .
H2b C2 C1 110.4(7) . .
H2b C2 H2a 108.6 . .
H3 C3 N2 117.2(7) . .
C4 C3 N2 125.6(11) . .
C4 C3 H3 117.2(7) . .
C5 C4 C3 117.0(11) . .
C9 C4 C3 123.4(10) . .
C9 C4 C5 119.6(10) . .
H5 C5 C4 118.8(7) . .
C6 C5 C4 122.5(12) . .
C6 C5 H5 118.8(8) . .
C7 C6 C5 119.7(11) . .
C10 C6 C5 123.7(12) . .
C10 C6 C7 116.6(11) . .
H7 C7 C6 119.9(7) . .
C8 C7 C6 120.1(11) . .
C8 C7 H7 119.9(7) . .
C7 C8 I1 120.6(9) . .
C9 C8 I1 117.4(8) . .
C9 C8 C7 122.0(11) . .
C4 C9 O1 122.1(10) . .
C8 C9 O1 122.1(11) . .
C8 C9 C4 115.7(10) . .
H10a C10 C6 109.5 . .
H10b C10 C6 109.5 . .
H10b C10 H10a 109.5 . .
H10c C10 C6 109.5 . .
H10c C10 H10a 109.5 . .
H10c C10 H10b 109.5 . .

loop_
_geom_bond_atom_site_label_1
_geom_bond_atom_site_label_2
_geom_bond_distance
_geom_bond_site_symmetry_2
Er1 N1 2.67(3) .
Er1 N2 2.466(10) .
Er1 N2 2.466(10) 3_565
Er1 N2 2.466(10) 2_665
Er1 O1 2.182(9) 3_565
Er1 O1 2.182(9) 2_665
Er1 O1 2.182(9) .
N1 C1 1.503(14) 2_665
N1 C1 1.503(14) .
N1 C1 1.503(14) 3_565
N2 C2 1.491(18) .
N2 C3 1.295(16) .
O1 C9 1.315(13) .
I1 C8 2.103(13) .
C1 H1a 0.9900 .
C1 H1b 0.9900 .
C1 C2 1.510(18) .
C2 H2a 0.9900 .
C2 H2b 0.9900 .
C3 H3 0.9500 .
C3 C4 1.451(19) .
C4 C5 1.423(16) .
C4 C9 1.430(17) .
C5 H5 0.9500 .
C5 C6 1.34(2) .
C6 C7 1.387(19) .
C6 C10 1.520(17) .
C7 H7 0.9500 .
C7 C8 1.400(17) .
C8 C9 1.424(19) .
C10 H10a 0.9800 .
C10 H10b 0.9800 .
C10 H10c 0.9800 .
